data_2019756
loop_
_publ_author_name
'Wood, Matthew R.'
'Lalancette, Roger A.'
'Bernal, Ivan'

_publ_section_title
;
 Crystallographic investigations of select cathinones: emerging illicit
 street drugs known as `bath salts'
;
_journal_issue 1
_journal_name_full 'Acta Crystallographica Section C'
_journal_page_first
;
;
_journal_paper_doi 10.1107/S2053229614025637
_journal_volume 71
_journal_year 2015
_chemical_formula_moiety 'C16 H22 N O3 +, 0.343(Br -), 0.657(Cl -)'
_chemical_formula_sum 'C16 H22 Br0.34 Cl0.66 N O3'
_chemical_formula_weight 327.06
_chemical_name_systematic
;
1-(Benzo[<i>d</i>][1,3]dioxol-5-yl)-2-(pyrrolidin-1-ium-1-yl)pentan-1-one
bromide/chloride (0.343/0.657)
;
_space_group_crystal_system orthorhombic
_space_group_IT_number 61
_space_group_name_Hall '-P 2ac 2ab'
_space_group_name_H-M_alt 'P b c a'
_symmetry_space_group_name_Hall '-P 2ac 2ab'
_symmetry_space_group_name_H-M 'P b c a'
_atom_sites_solution_hydrogens mixed
_atom_sites_solution_primary direct
_atom_sites_solution_secondary difmap
_audit_creation_method SHELXL-2014/7
_cell_angle_alpha 90
_cell_angle_beta 90
_cell_angle_gamma 90
_cell_formula_units_Z 8
_cell_length_a 7.0133(5)
_cell_length_b 17.8399(13)
_cell_length_c 25.0044(18)
_cell_measurement_reflns_used 9948
_cell_measurement_temperature 100(2)
_cell_measurement_theta_max 70.05
_cell_measurement_theta_min 3.53
_cell_volume 3128.5(4)
_computing_cell_refinement
;
APEX2 (Bruker, 2006)
;
_computing_data_collection
;
APEX2 (Bruker, 2006)
;
_computing_data_reduction
;
SAINT (Bruker, 2005)
;
_computing_molecular_graphics
;
SHELXTL (Sheldrick, 2008<i>b</i>)
;
_computing_publication_material
;
SHELXTL (Sheldrick, 2008<i>b</i>)
;
_computing_structure_refinement
;
SHELXL2014 (Sheldrick, 2014)
;
_computing_structure_solution
;
SHELXTL (Sheldrick, 2008<i>b</i>)
;
_diffrn_ambient_temperature 100(2)
_diffrn_measured_fraction_theta_full 0.987
_diffrn_measured_fraction_theta_max 0.957
_diffrn_measurement_device_type 'Bruker SMART CCD APEXII area-detector'
_diffrn_measurement_method '\f and \w'
_diffrn_radiation_type CuK\a
_diffrn_radiation_wavelength 1.54178
_diffrn_reflns_av_R_equivalents 0.0372
_diffrn_reflns_limit_h_max 8
_diffrn_reflns_limit_h_min -7
_diffrn_reflns_limit_k_max 21
_diffrn_reflns_limit_k_min -21
_diffrn_reflns_limit_l_max 29
_diffrn_reflns_limit_l_min -29
_diffrn_reflns_number 27721
_diffrn_reflns_theta_full 67.700
_diffrn_reflns_theta_max 70.147
_diffrn_reflns_theta_min 3.535
_exptl_absorpt_coefficient_mu 2.733
_exptl_absorpt_correction_T_max 0.896
_exptl_absorpt_correction_T_min 0.400
_exptl_absorpt_correction_type numerical
_exptl_absorpt_process_details
;
(SADABS; Sheldrick, 2008<i>a</i>)
;
_exptl_crystal_colour colourless
_exptl_crystal_density_diffrn 1.389
_exptl_crystal_description plate
_exptl_crystal_F_000 1377.4
_exptl_crystal_size_max 0.50
_exptl_crystal_size_mid 0.22
_exptl_crystal_size_min 0.05
_refine_diff_density_max 0.231
_refine_diff_density_min -0.173
_refine_ls_extinction_coef 0.00029(6)
_refine_ls_extinction_expression Fc^*^=kFc[1+0.001xFc^2^\l^3^/sin(2\q)]^-1/4^
_refine_ls_extinction_method
;
SHELXL2014 (Sheldrick, 2014)
;
_refine_ls_goodness_of_fit_ref 1.042
_refine_ls_hydrogen_treatment mixed
_refine_ls_matrix_type full
_refine_ls_number_parameters 204
_refine_ls_number_reflns 2859
_refine_ls_number_restraints 0
_refine_ls_restrained_S_all 1.042
_refine_ls_R_factor_all 0.0277
_refine_ls_R_factor_gt 0.0246
_refine_ls_shift/su_max 0.002
_refine_ls_shift/su_mean 0.000
_refine_ls_structure_factor_coef Fsqd
_refine_ls_weighting_details 'w=1/[\s^2^(Fo^2^)+(0.0355P)^2^+1.1197P] where P=(Fo^2^+2Fc^2^)/3'
_refine_ls_weighting_scheme calc
_refine_ls_wR_factor_gt 0.0641
_refine_ls_wR_factor_ref 0.0662
_reflns_number_gt 2600
_reflns_number_total 2859
_reflns_threshold_expression I>2\s(I)
_cod_data_source_file fg3326sup1.cif
_cod_data_source_block I
_cod_database_code 2019756
_cod_database_fobs_code 2019756
_shelx_space_group_comment
;
The symmetry employed for this shelxl refinement is uniquely defined
by the following loop, which should always be used as a source of
symmetry information in preference to the above space-group names.
They are only intended as comments.
;

loop_
_space_group_symop_operation_xyz
'x, y, z'
'-x+1/2, -y, z+1/2'
'-x, y+1/2, -z+1/2'
'x+1/2, -y+1/2, -z'
'-x, -y, -z'
'x-1/2, y, -z-1/2'
'x, -y-1/2, z-1/2'
'-x-1/2, y-1/2, z'

loop_
_atom_site_type_symbol
_atom_site_label
_atom_site_fract_x
_atom_site_fract_y
_atom_site_fract_z
_atom_site_U_iso_or_equiv
_atom_site_adp_type
_atom_site_calc_flag
_atom_site_occupancy
Cl Cl1 1.2980(3) 0.17033(17) 0.15215(11) 0.0151(9) Uani d 0.6568
Br Br1 1.2981(4) 0.16938(17) 0.15208(12) 0.0306(11) Uani d 0.3432
O O1 0.90394(13) 0.07940(5) 0.05485(4) 0.0235(2) Uani d 1
O O2 0.21449(14) -0.11780(6) 0.08320(4) 0.0320(3) Uani d 1
O O3 0.34965(14) -0.19493(5) 0.01853(4) 0.0256(2) Uani d 1
N N1 0.85333(17) 0.15400(6) 0.14626(4) 0.0192(2) Uani d 1
H H1 0.979(3) 0.1464(8) 0.1413(6) 0.023 Uiso d 1
C C1 0.66150(18) -0.01211(7) 0.06467(5) 0.0183(3) Uani d 1
C C2 0.48103(19) -0.02830(7) 0.08732(5) 0.0207(3) Uani d 1
H H2 0.4266 0.0023 0.1144 0.025 Uiso calc 1
C C3 0.38964(18) -0.09027(7) 0.06808(5) 0.0209(3) Uani d 1
C C4 0.46855(19) -0.13593(7) 0.02905(5) 0.0203(3) Uani d 1
C C5 0.6420(2) -0.12096(7) 0.00609(5) 0.0221(3) Uani d 1
H H5 0.6944 -0.1521 -0.0210 0.027 Uiso calc 1
C C6 0.7374(2) -0.05753(7) 0.02474(5) 0.0210(3) Uani d 1
H H6 0.8576 -0.0450 0.0098 0.025 Uiso calc 1
C C7 0.77859(18) 0.05254(7) 0.08261(5) 0.0185(3) Uani d 1
C C8 0.74521(19) 0.08217(7) 0.13902(5) 0.0194(3) Uani d 1
H H8 0.6061 0.0927 0.1436 0.023 Uiso calc 1
C C9 0.79433(19) 0.21617(7) 0.10770(6) 0.0224(3) Uani d 1
H H9A 0.8996 0.2281 0.0827 0.027 Uiso calc 1
H H9B 0.6813 0.2008 0.0866 0.027 Uiso calc 1
C C10 0.7478(2) 0.28363(8) 0.14276(6) 0.0271(3) Uani d 1
H H10A 0.6092 0.2865 0.1501 0.033 Uiso calc 1
H H10B 0.7894 0.3308 0.1255 0.033 Uiso calc 1
C C11 0.8599(2) 0.26915(8) 0.19427(6) 0.0281(3) Uani d 1
H H11A 0.9963 0.2820 0.1899 0.034 Uiso calc 1
H H11B 0.8067 0.2980 0.2246 0.034 Uiso calc 1
C C12 0.8329(2) 0.18580(8) 0.20211(6) 0.0244(3) Uani d 1
H H12A 0.7053 0.1747 0.2171 0.029 Uiso calc 1
H H12B 0.9314 0.1651 0.2263 0.029 Uiso calc 1
C C13 0.80501(19) 0.02272(8) 0.18023(5) 0.0234(3) Uani d 1
H H13A 0.7866 0.0437 0.2165 0.028 Uiso calc 1
H H13B 0.7193 -0.0211 0.1767 0.028 Uiso calc 1
C C14 1.0107(2) -0.00422(8) 0.17520(6) 0.0291(3) Uani d 1
H H14A 1.0355 -0.0193 0.1377 0.035 Uiso calc 1
H H14B 1.0981 0.0375 0.1841 0.035 Uiso calc 1
C C15 1.0513(2) -0.07005(8) 0.21202(7) 0.0345(4) Uani d 1
H H15A 1.0288 -0.0550 0.2492 0.052 Uiso calc 1
H H15B 1.1845 -0.0857 0.2078 0.052 Uiso calc 1
H H15C 0.9670 -0.1119 0.2028 0.052 Uiso calc 1
C C16 0.1791(2) -0.18174(8) 0.04995(6) 0.0248(3) Uani d 1
H H16A 0.0690 -0.1721 0.0261 0.030 Uiso calc 1
H H16B 0.1500 -0.2261 0.0723 0.030 Uiso calc 1

loop_
_atom_site_aniso_label
_atom_site_aniso_U_11
_atom_site_aniso_U_22
_atom_site_aniso_U_33
_atom_site_aniso_U_12
_atom_site_aniso_U_13
_atom_site_aniso_U_23
Cl1 0.0017(12) 0.0238(17) 0.0198(16) -0.0012(9) 0.0016(8) 0.0049(12)
Br1 0.0275(17) 0.0298(18) 0.0344(19) 0.0013(10) 0.0026(10) -0.0015(12)
O1 0.0264(5) 0.0213(5) 0.0227(5) -0.0016(4) 0.0077(4) -0.0013(4)
O2 0.0241(6) 0.0309(6) 0.0409(6) -0.0083(4) 0.0080(4) -0.0151(5)
O3 0.0249(5) 0.0230(5) 0.0288(5) -0.0019(4) -0.0008(4) -0.0075(4)
N1 0.0189(6) 0.0195(6) 0.0192(6) -0.0012(5) 0.0020(4) -0.0030(4)
C1 0.0225(7) 0.0171(6) 0.0154(6) 0.0022(5) -0.0006(5) 0.0006(5)
C2 0.0222(7) 0.0202(6) 0.0197(6) 0.0025(5) 0.0009(5) -0.0027(5)
C3 0.0192(7) 0.0218(7) 0.0217(7) 0.0009(5) -0.0005(5) 0.0005(5)
C4 0.0253(7) 0.0167(6) 0.0190(7) 0.0025(5) -0.0052(5) -0.0005(5)
C5 0.0277(7) 0.0198(7) 0.0189(7) 0.0040(5) 0.0015(5) -0.0028(5)
C6 0.0237(7) 0.0203(7) 0.0190(7) 0.0022(5) 0.0034(5) 0.0011(5)
C7 0.0193(7) 0.0169(6) 0.0192(7) 0.0037(5) 0.0012(5) 0.0015(5)
C8 0.0193(6) 0.0193(7) 0.0196(7) -0.0026(5) 0.0025(5) -0.0021(5)
C9 0.0262(8) 0.0185(7) 0.0225(7) 0.0002(5) 0.0019(5) 0.0002(6)
C10 0.0295(7) 0.0204(7) 0.0314(8) 0.0005(6) 0.0035(6) -0.0040(6)
C11 0.0283(8) 0.0248(7) 0.0312(8) -0.0021(6) 0.0018(6) -0.0118(6)
C12 0.0268(8) 0.0273(7) 0.0190(7) -0.0010(6) 0.0013(5) -0.0069(6)
C13 0.0306(8) 0.0221(7) 0.0176(7) -0.0046(5) 0.0016(5) 0.0016(5)
C14 0.0315(8) 0.0259(7) 0.0299(8) 0.0018(6) -0.0005(6) 0.0061(6)
C15 0.0420(9) 0.0245(7) 0.0369(9) -0.0055(6) -0.0143(7) 0.0048(6)
C16 0.0242(7) 0.0222(7) 0.0279(8) -0.0030(5) -0.0015(6) -0.0046(6)

loop_
_atom_type_symbol
_atom_type_description
_atom_type_scat_dispersion_real
_atom_type_scat_dispersion_imag
_atom_type_scat_source
C C 0.0181 0.0091 'International Tables Vol C Tables 4.2.6.8 and 6.1.1.4'
H H 0.0000 0.0000 'International Tables Vol C Tables 4.2.6.8 and 6.1.1.4'
N N 0.0311 0.0180 'International Tables Vol C Tables 4.2.6.8 and 6.1.1.4'
O O 0.0492 0.0322 'International Tables Vol C Tables 4.2.6.8 and 6.1.1.4'
Cl Cl 0.3639 0.7018 'International Tables Vol C Tables 4.2.6.8 and 6.1.1.4'
Br Br -0.6763 1.2805 'International Tables Vol C Tables 4.2.6.8 and 6.1.1.4'

loop_
_geom_angle_atom_site_label_1
_geom_angle_atom_site_label_2
_geom_angle_atom_site_label_3
_geom_angle
C3 O2 C16 106.22(10)
C4 O3 C16 105.89(10)
C8 N1 C12 112.56(10)
C8 N1 C9 114.04(10)
C12 N1 C9 106.54(10)
C8 N1 H1 110.5(10)
C12 N1 H1 106.0(10)
C9 N1 H1 106.7(10)
C6 C1 C2 120.65(12)
C6 C1 C7 117.23(12)
C2 C1 C7 122.12(11)
C3 C2 C1 116.34(12)
C3 C2 H2 121.8
C1 C2 H2 121.8
C2 C3 O2 127.69(12)
C2 C3 C4 122.43(13)
O2 C3 C4 109.88(11)
O3 C4 C5 127.58(12)
O3 C4 C3 110.12(12)
C5 C4 C3 122.29(12)
C4 C5 C6 116.31(12)
C4 C5 H5 121.8
C6 C5 H5 121.8
C1 C6 C5 121.95(13)
C1 C6 H6 119.0
C5 C6 H6 119.0
O1 C7 C1 122.17(12)
O1 C7 C8 120.10(11)
C1 C7 C8 117.64(11)
N1 C8 C7 109.29(10)
N1 C8 C13 111.75(11)
C7 C8 C13 109.83(10)
N1 C8 H8 108.6
C7 C8 H8 108.6
C13 C8 H8 108.6
C10 C9 N1 105.56(11)
C10 C9 H9A 110.6
N1 C9 H9A 110.6
C10 C9 H9B 110.6
N1 C9 H9B 110.6
H9A C9 H9B 108.8
C9 C10 C11 103.92(11)
C9 C10 H10A 111.0
C11 C10 H10A 111.0
C9 C10 H10B 111.0
C11 C10 H10B 111.0
H10A C10 H10B 109.0
C12 C11 C10 102.16(11)
C12 C11 H11A 111.3
C10 C11 H11A 111.3
C12 C11 H11B 111.3
C10 C11 H11B 111.3
H11A C11 H11B 109.2
C11 C12 N1 103.72(11)
C11 C12 H12A 111.0
N1 C12 H12A 111.0
C11 C12 H12B 111.0
N1 C12 H12B 111.0
H12A C12 H12B 109.0
C14 C13 C8 114.84(11)
C14 C13 H13A 108.6
C8 C13 H13A 108.6
C14 C13 H13B 108.6
C8 C13 H13B 108.6
H13A C13 H13B 107.5
C15 C14 C13 111.79(13)
C15 C14 H14A 109.3
C13 C14 H14A 109.3
C15 C14 H14B 109.3
C13 C14 H14B 109.3
H14A C14 H14B 107.9
C14 C15 H15A 109.5
C14 C15 H15B 109.5
H15A C15 H15B 109.5
C14 C15 H15C 109.5
H15A C15 H15C 109.5
H15B C15 H15C 109.5
O2 C16 O3 107.50(10)
O2 C16 H16A 110.2
O3 C16 H16A 110.2
O2 C16 H16B 110.2
O3 C16 H16B 110.2
H16A C16 H16B 108.5

loop_
_geom_bond_atom_site_label_1
_geom_bond_atom_site_label_2
_geom_bond_distance
O1 C7 1.2183(16)
O2 C3 1.3759(16)
O2 C16 1.4333(17)
O3 C4 1.3683(16)
O3 C16 1.4501(17)
N1 C8 1.5000(16)
N1 C12 1.5141(17)
N1 C9 1.5268(17)
N1 H1 0.902(18)
C1 C6 1.3915(18)
C1 C2 1.4164(19)
C1 C7 1.4851(18)
C2 C3 1.3653(18)
C2 H2 0.9500
C3 C4 1.3865(18)
C4 C5 1.3716(19)
C5 C6 1.3946(19)
C5 H5 0.9500
C6 H6 0.9500
C7 C8 1.5245(18)
C8 C13 1.5371(18)
C8 H8 1.0000
C9 C10 1.5245(19)
C9 H9A 0.9900
C9 H9B 0.9900
C10 C11 1.531(2)
C10 H10A 0.9900
C10 H10B 0.9900
C11 C12 1.5116(19)
C11 H11A 0.9900
C11 H11B 0.9900
C12 H12A 0.9900
C12 H12B 0.9900
C13 C14 1.525(2)
C13 H13A 0.9900
C13 H13B 0.9900
C14 C15 1.519(2)
C14 H14A 0.9900
C14 H14B 0.9900
C15 H15A 0.9800
C15 H15B 0.9800
C15 H15C 0.9800
C16 H16A 0.9900
C16 H16B 0.9900

loop_
_geom_hbond_atom_site_label_D
_geom_hbond_atom_site_label_H
_geom_hbond_atom_site_label_A
_geom_hbond_site_symmetry_A
_geom_hbond_distance_DH
_geom_hbond_distance_HA
_geom_hbond_distance_DA
_geom_hbond_angle_DHA
_geom_hbond_publ_flag
N1 H1 Cl1 1_555 0.902(18) 2.292(18) 3.136(3) 155.6(13) yes

loop_
_geom_torsion_atom_site_label_1
_geom_torsion_atom_site_label_2
_geom_torsion_atom_site_label_3
_geom_torsion_atom_site_label_4
_geom_torsion
C6 C1 C2 C3 0.48(19)
C7 C1 C2 C3 -178.63(12)
C1 C2 C3 O2 -179.89(12)
C1 C2 C3 C4 0.85(19)
C16 O2 C3 C2 177.78(13)
C16 O2 C3 C4 -2.88(15)
C16 O3 C4 C5 -175.48(13)
C16 O3 C4 C3 4.77(14)
C2 C3 C4 O3 178.12(12)
O2 C3 C4 O3 -1.26(15)
C2 C3 C4 C5 -1.6(2)
O2 C3 C4 C5 178.98(12)
O3 C4 C5 C6 -178.75(12)
C3 C4 C5 C6 0.97(19)
C2 C1 C6 C5 -1.1(2)
C7 C1 C6 C5 178.03(12)
C4 C5 C6 C1 0.4(2)
C6 C1 C7 O1 21.76(19)
C2 C1 C7 O1 -159.10(12)
C6 C1 C7 C8 -154.71(12)
C2 C1 C7 C8 24.43(18)
C12 N1 C8 C7 -178.05(11)
C9 N1 C8 C7 60.42(14)
C12 N1 C8 C13 -56.28(14)
C9 N1 C8 C13 -177.80(10)
O1 C7 C8 N1 12.32(17)
C1 C7 C8 N1 -171.13(11)
O1 C7 C8 C13 -110.60(13)
C1 C7 C8 C13 65.94(14)
C8 N1 C9 C10 126.74(12)
C12 N1 C9 C10 1.94(14)
N1 C9 C10 C11 23.49(14)
C9 C10 C11 C12 -40.10(14)
C10 C11 C12 N1 41.25(14)
C8 N1 C12 C11 -152.67(11)
C9 N1 C12 C11 -26.97(14)
N1 C8 C13 C14 -65.13(15)
C7 C8 C13 C14 56.33(15)
C8 C13 C14 C15 -172.24(12)
C3 O2 C16 O3 5.72(15)
C4 O3 C16 O2 -6.45(14)
